data_7048078
loop_
_publ_author_name
'Sharma, Mahendra Kumar'
'Ansari, Mursaleem'
'Mahawar, Pritam'
'Rajaraman, Gopalan'
'Nagendran, Selvarajan'

_publ_section_title
;
 Expanding the limits of catalysts with low-valent main-group elements for
 the hydroboration of aldehydes and ketones using
 [L<sup>&#x2020;</sup>Sn(ii)][OTf] (L<sup>&#x2020;</sup> = aminotroponate;
 OTf = triflate).
;
_journal_issue 2
_journal_name_full 'Dalton transactions (Cambridge, England : 2003)'
_journal_page_first 664
_journal_page_last 672
_journal_paper_doi 10.1039/c8dt02857e
_journal_volume 48
_journal_year 2019
_chemical_formula_moiety 'C12 H14 F3 N O4 S Sn'
_chemical_formula_sum 'C12 H14 F3 N O4 S Sn'
_chemical_formula_weight 444.01
_space_group_IT_number 2
_space_group_name_Hall '-P 1'
_space_group_name_H-M_alt 'P -1'
_symmetry_cell_setting triclinic
_symmetry_space_group_name_Hall '-P 1'
_symmetry_space_group_name_H-M 'P -1'
_atom_sites_solution_hydrogens geom
_atom_sites_solution_primary direct
_atom_sites_solution_secondary difmap
_audit_creation_method SHELXL-97
_audit_update_record
;
2018-06-11 deposited with the CCDC.
2018-11-12 downloaded from the CCDC.
;
_cell_angle_alpha 81.041(5)
_cell_angle_beta 79.279(6)
_cell_angle_gamma 72.687(5)
_cell_formula_units_Z 2
_cell_length_a 5.9965(18)
_cell_length_b 9.897(3)
_cell_length_c 13.761(4)
_cell_measurement_reflns_used 1618
_cell_measurement_temperature 100(2)
_cell_measurement_theta_max 28.12
_cell_measurement_theta_min 2.51
_cell_volume 761.7(4)
_computing_cell_refinement 'Bruker SMART'
_computing_data_collection 'Bruker SMART'
_computing_data_reduction 'Bruker SAINT'
_computing_molecular_graphics 'Bruker SHELXTL'
_computing_publication_material 'Bruker SHELXTL'
_computing_structure_refinement 'SHELXL-97 (Sheldrick, 1997)'
_computing_structure_solution 'SHELXS-97 (Sheldrick, 1990)'
_diffrn_ambient_temperature 100(2)
_diffrn_measured_fraction_theta_full 0.968
_diffrn_measured_fraction_theta_max 0.968
_diffrn_measurement_device_type 'CCD area detector'
_diffrn_measurement_method 'phi and omega scans'
_diffrn_radiation_monochromator graphite
_diffrn_radiation_source 'fine-focus sealed tube'
_diffrn_radiation_type MoK\a
_diffrn_radiation_wavelength 0.71073
_diffrn_reflns_av_R_equivalents 0.0442
_diffrn_reflns_av_sigmaI/netI 0.0857
_diffrn_reflns_limit_h_max 7
_diffrn_reflns_limit_h_min -4
_diffrn_reflns_limit_k_max 11
_diffrn_reflns_limit_k_min -11
_diffrn_reflns_limit_l_max 16
_diffrn_reflns_limit_l_min -15
_diffrn_reflns_number 3811
_diffrn_reflns_theta_full 25.00
_diffrn_reflns_theta_max 25.00
_diffrn_reflns_theta_min 1.51
_exptl_absorpt_coefficient_mu 1.862
_exptl_absorpt_correction_T_max 0.714
_exptl_absorpt_correction_T_min 0.488
_exptl_absorpt_correction_type multi-scan
_exptl_absorpt_process_details '(SADABS; Bruker, 2000)'
_exptl_crystal_colour yellow
_exptl_crystal_density_diffrn 1.936
_exptl_crystal_density_method 'not measured'
_exptl_crystal_description needle
_exptl_crystal_F_000 436.0
_exptl_crystal_size_max 0.391
_exptl_crystal_size_mid 0.351
_exptl_crystal_size_min 0.181
_refine_diff_density_max 3.088
_refine_diff_density_min -1.704
_refine_diff_density_rms 0.331
_refine_ls_extinction_method none
_refine_ls_goodness_of_fit_ref 1.070
_refine_ls_hydrogen_treatment mixed
_refine_ls_matrix_type full
_refine_ls_number_parameters 201
_refine_ls_number_reflns 2690
_refine_ls_number_restraints 0
_refine_ls_restrained_S_all 1.070
_refine_ls_R_factor_all 0.0883
_refine_ls_R_factor_gt 0.0812
_refine_ls_shift/su_max 0.001
_refine_ls_shift/su_mean 0.022
_refine_ls_structure_factor_coef Fsqd
_refine_ls_weighting_details 'calc w=1/[\s^2^(Fo^2^)+(0.1278P)^2^+16.3229P] where P=(Fo^2^+2Fc^2^)/3'
_refine_ls_weighting_scheme calc
_refine_ls_wR_factor_gt 0.2228
_refine_ls_wR_factor_ref 0.2326
_reflns_number_gt 2398
_reflns_number_total 2605
_reflns_threshold_expression >2sigma(I)
_cod_data_source_file c8dt02857e2.cif
_cod_data_source_block mssh12m
_cod_depositor_comments
;
The following automatic conversions were performed:

'_symmetry_cell_setting' value 'Triclinic' changed to 'triclinic'
according to
/home/data/users/saulius/crontab/automatic-downloads/rss-feeds/RSC/lib/dictionaries/cif_core.dic
dictionary named 'cif_core.dic' version 2.4.2 from 2011-04-26.

Automatic conversion script
Id: cif_fix_values 4973 2017-02-22 13:04:09Z antanas 

 Adding full bibliography for 7048077--7048078.cif.
;
_cod_database_code 7048078

loop_
_symmetry_equiv_pos_as_xyz
'x, y, z'
'-x, -y, -z'

loop_
_atom_site_label
_atom_site_type_symbol
_atom_site_fract_x
_atom_site_fract_y
_atom_site_fract_z
_atom_site_U_iso_or_equiv
_atom_site_adp_type
_atom_site_occupancy
_atom_site_symmetry_multiplicity
_atom_site_calc_flag
_atom_site_refinement_flags
Sn1 Sn -0.25420(13) 0.43635(8) 0.09981(6) 0.0192(3) Uani 1 1 d .
S1 S 0.0870(6) 0.5755(3) 0.2102(2) 0.0206(7) Uani 1 1 d .
O1 O 0.1028(15) 0.3655(9) 0.0394(6) 0.0210(18) Uani 1 1 d .
O3 O 0.2572(15) 0.4399(9) 0.2301(7) 0.026(2) Uani 1 1 d .
N1 N -0.0996(19) 0.2377(12) 0.1920(8) 0.024(2) Uani 1 1 d .
O4 O 0.1659(17) 0.6780(9) 0.1372(7) 0.027(2) Uani 1 1 d .
F3 F -0.1289(18) 0.7802(9) 0.3226(6) 0.046(2) Uani 1 1 d .
F2 F 0.2259(19) 0.6737(10) 0.3456(7) 0.051(2) Uani 1 1 d .
F1 F -0.043(2) 0.5701(9) 0.4022(6) 0.049(3) Uani 1 1 d .
O2 O -0.1490(16) 0.5642(10) 0.2015(7) 0.026(2) Uani 1 1 d .
C9 C -0.251(3) 0.242(2) 0.3732(12) 0.044(4) Uani 1 1 d .
H9 H -0.3026 0.3455 0.3591 0.053 Uiso 1 1 calc R
C7 C 0.121(2) 0.1740(13) 0.1637(9) 0.020(3) Uani 1 1 d .
C8 C -0.249(2) 0.1837(13) 0.2776(10) 0.024(3) Uani 1 1 d .
H8A H -0.1932 0.0807 0.2867 0.029 Uiso 1 1 calc R
H8B H -0.4098 0.2092 0.2631 0.029 Uiso 1 1 calc R
C1 C 0.241(2) 0.2448(12) 0.0786(9) 0.020(3) Uani 1 1 d .
C4 C 0.655(3) -0.0318(14) 0.1232(10) 0.027(3) Uani 1 1 d .
H4 H 0.7951 -0.1043 0.1249 0.033 Uiso 1 1 calc R
C5 C 0.458(2) -0.0511(14) 0.1917(11) 0.029(3) Uani 1 1 d .
H5 H 0.4862 -0.1378 0.2313 0.034 Uiso 1 1 calc R
C6 C 0.235(2) 0.0348(13) 0.2100(10) 0.024(3) Uani 1 1 d .
H6 H 0.1378 -0.0022 0.2614 0.029 Uiso 1 1 calc R
C2 C 0.470(2) 0.2030(14) 0.0330(10) 0.025(3) Uani 1 1 d .
H2 H 0.5083 0.2644 -0.0218 0.030 Uiso 1 1 calc R
C12 C 0.029(3) 0.6565(15) 0.3274(11) 0.036(3) Uani 1 1 d .
C3 C 0.660(2) 0.0829(13) 0.0545(10) 0.025(3) Uani 1 1 d .
H3 H 0.8059 0.0822 0.0170 0.030 Uiso 1 1 calc R
C11 C -0.024(5) 0.210(3) 0.4052(17) 0.080(7) Uani 1 1 d .
H11A H -0.0333 0.2700 0.4552 0.119 Uiso 1 1 calc R
H11B H 0.0911 0.2270 0.3494 0.119 Uiso 1 1 calc R
H11C H 0.0230 0.1121 0.4322 0.119 Uiso 1 1 calc R
C10 C -0.434(6) 0.204(4) 0.4491(18) 0.146(13) Uani 1 1 d .
H10A H -0.3793 0.1064 0.4757 0.219 Uiso 1 1 calc R
H10B H -0.5737 0.2168 0.4198 0.219 Uiso 1 1 calc R
H10C H -0.4711 0.2642 0.5016 0.219 Uiso 1 1 calc R

loop_
_atom_site_aniso_label
_atom_site_aniso_U_11
_atom_site_aniso_U_22
_atom_site_aniso_U_33
_atom_site_aniso_U_23
_atom_site_aniso_U_13
_atom_site_aniso_U_12
Sn1 0.0137(5) 0.0126(5) 0.0322(6) 0.0080(3) -0.0090(3) -0.0069(3)
S1 0.0273(16) 0.0110(14) 0.0199(15) -0.0005(11) -0.0010(12) -0.0020(12)
O1 0.022(4) 0.015(4) 0.026(5) 0.002(3) -0.005(3) -0.006(3)
O3 0.023(5) 0.021(5) 0.034(5) 0.004(4) -0.009(4) -0.007(4)
N1 0.022(6) 0.029(6) 0.028(6) 0.005(4) -0.008(4) -0.017(5)
O4 0.034(5) 0.019(4) 0.027(5) 0.004(4) 0.001(4) -0.012(4)
F3 0.073(7) 0.026(4) 0.032(5) -0.009(4) -0.002(4) -0.003(4)
F2 0.069(7) 0.041(5) 0.054(6) -0.013(4) -0.028(5) -0.018(5)
F1 0.093(8) 0.029(5) 0.021(4) 0.002(3) -0.001(4) -0.020(5)
O2 0.023(5) 0.024(5) 0.029(5) 0.000(4) -0.003(4) -0.007(4)
C9 0.034(8) 0.066(11) 0.050(10) -0.032(8) 0.016(7) -0.037(8)
C7 0.021(6) 0.018(6) 0.029(7) 0.000(5) -0.009(5) -0.015(5)
C8 0.027(7) 0.012(6) 0.034(7) -0.002(5) -0.005(5) -0.006(5)
C1 0.026(6) 0.012(6) 0.024(6) 0.002(5) -0.002(5) -0.011(5)
C4 0.036(8) 0.017(6) 0.034(7) -0.009(5) -0.007(6) -0.010(6)
C5 0.032(7) 0.021(6) 0.036(8) 0.003(5) -0.015(6) -0.010(6)
C6 0.030(7) 0.012(6) 0.031(7) 0.004(5) -0.011(5) -0.008(5)
C2 0.034(7) 0.024(7) 0.023(7) -0.002(5) -0.006(5) -0.014(6)
C12 0.051(9) 0.020(7) 0.035(8) -0.007(6) -0.005(7) -0.006(7)
C3 0.031(7) 0.016(6) 0.030(7) -0.008(5) -0.005(6) -0.004(5)
C11 0.11(2) 0.084(17) 0.057(13) -0.004(12) -0.002(13) -0.060(16)
C10 0.17(3) 0.29(4) 0.053(15) -0.065(18) 0.046(15) -0.19(3)

loop_
_atom_type_symbol
_atom_type_description
_atom_type_scat_dispersion_real
_atom_type_scat_dispersion_imag
_atom_type_scat_source
C C 0.0033 0.0016 'International Tables Vol C Tables 4.2.6.8 and 6.1.1.4'
H H 0.0000 0.0000 'International Tables Vol C Tables 4.2.6.8 and 6.1.1.4'
N N 0.0061 0.0033 'International Tables Vol C Tables 4.2.6.8 and 6.1.1.4'
O O 0.0106 0.0060 'International Tables Vol C Tables 4.2.6.8 and 6.1.1.4'
F F 0.0171 0.0103 'International Tables Vol C Tables 4.2.6.8 and 6.1.1.4'
P P 0.1023 0.0942 'International Tables Vol C Tables 4.2.6.8 and 6.1.1.4'
S S 0.1246 0.1234 'International Tables Vol C Tables 4.2.6.8 and 6.1.1.4'
Sn Sn -0.6537 1.4246 'International Tables Vol C Tables 4.2.6.8 and 6.1.1.4'

loop_
_geom_angle_atom_site_label_1
_geom_angle_atom_site_label_2
_geom_angle_atom_site_label_3
_geom_angle
O1 Sn1 N1 73.2(4)
O1 Sn1 O2 88.6(3)
N1 Sn1 O2 89.3(4)
O4 S1 O3 117.2(6)
O4 S1 O2 113.7(6)
O3 S1 O2 114.0(5)
O4 S1 C12 103.8(6)
O3 S1 C12 103.5(6)
O2 S1 C12 102.2(6)
C1 O1 Sn1 120.2(7)
C7 N1 C8 124.3(11)
C7 N1 Sn1 116.1(8)
C8 N1 Sn1 119.6(8)
S1 O2 Sn1 129.9(5)
C11 C9 C10 115(2)
C11 C9 C8 115.3(15)
C10 C9 C8 109.2(14)
N1 C7 C6 121.5(11)
N1 C7 C1 116.4(11)
C6 C7 C1 122.0(11)
N1 C8 C9 113.0(11)
O1 C1 C2 116.8(11)
O1 C1 C7 114.0(11)
C2 C1 C7 129.1(12)
C3 C4 C5 126.2(13)
C6 C5 C4 131.3(13)
C5 C6 C7 131.4(13)
C1 C2 C3 131.4(12)
F3 C12 F1 110.1(13)
F3 C12 F2 108.8(12)
F1 C12 F2 107.4(13)
F3 C12 S1 111.3(11)
F1 C12 S1 109.8(9)
F2 C12 S1 109.4(10)
C4 C3 C2 128.3(13)

loop_
_geom_bond_atom_site_label_1
_geom_bond_atom_site_label_2
_geom_bond_distance
Sn1 O1 2.096(8)
Sn1 N1 2.216(11)
Sn1 O2 2.304(9)
S1 O4 1.433(9)
S1 O3 1.446(9)
S1 O2 1.481(10)
S1 C12 1.841(15)
O1 C1 1.334(15)
N1 C7 1.297(17)
N1 C8 1.475(16)
F3 C12 1.306(17)
F2 C12 1.316(19)
F1 C12 1.327(17)
C9 C11 1.44(3)
C9 C10 1.46(3)
C9 C8 1.51(2)
C7 C6 1.449(17)
C7 C1 1.453(17)
C1 C2 1.372(19)
C4 C3 1.364(19)
C4 C5 1.41(2)
C5 C6 1.36(2)
C2 C3 1.414(19)
